data_7038802
loop_
_publ_author_name
'Fiedler, Tobias'
'Bhuvanesh, Nattamai'
'Hampel, Frank'
'Reibenspies, Joseph H.'
'Gladysz, John A.'

_publ_section_title
;
 Gyroscope like molecules consisting of trigonal or square planar osmium
 rotators within three-spoked dibridgehead diphosphine stators: syntheses,
 substitution reactions, structures, and dynamic properties.
;
_journal_issue 16
_journal_name_full 'Dalton transactions (Cambridge, England : 2003)'
_journal_page_first 7131
_journal_page_last 7147
_journal_paper_doi 10.1039/c6dt00692b
_journal_volume 45
_journal_year 2016
_chemical_formula_moiety 'C45 H85 O3 Os P2, C32 H12 B F24'
_chemical_formula_sum 'C77 H97 B F24 O3 Os P2'
_chemical_formula_weight 1789.49
_chemical_name_systematic
;
 ?
;
_space_group_crystal_system monoclinic
_space_group_IT_number 14
_space_group_name_Hall '-P 2yn'
_space_group_name_H-M_alt 'P 1 21/n 1'
_symmetry_space_group_name_Hall '-P 2yn'
_symmetry_space_group_name_H-M 'P 1 21/n 1'
_atom_sites_solution_hydrogens mixed
_audit_creation_date 2014-05-23
_audit_creation_method
;
Olex2 1.2-beta
(compiled 2013.09.17 svn.r2790 for OlexSys, GUI svn.r4601)
;
_audit_update_record
;
2016-01-11 deposited with the CCDC.
2016-03-16 downloaded from the CCDC.
;
_cell_angle_alpha 90
_cell_angle_beta 95.723(3)
_cell_angle_gamma 90
_cell_formula_units_Z 4
_cell_length_a 15.1764(10)
_cell_length_b 23.3573(14)
_cell_length_c 22.9450(13)
_cell_measurement_reflns_used 9354
_cell_measurement_temperature 110.0
_cell_measurement_theta_max 60.69
_cell_measurement_theta_min 3.34
_cell_volume 8093.0(9)
_computing_molecular_graphics
;
O. V. Dolomanov, L. J. Bourhis, R. J. Gildea, J. A. K. Howard and H. Puschmann,
OLEX2: a complete structure solution, refinement and analysis program.
J. Appl. Cryst. (2009). 42, 339-341.
;
_computing_publication_material
;
O. V. Dolomanov, L. J. Bourhis, R. J. Gildea, J. A. K. Howard and H. Puschmann,
OLEX2: a complete structure solution, refinement and analysis program.
J. Appl. Cryst. (2009). 42, 339-341.
;
_computing_structure_refinement
;
SHELX, G.M. Sheldrick, Acta Cryst.
(2008). A64, 112-122
;
_diffrn_ambient_temperature 110.0
_diffrn_measured_fraction_theta_full 0.820
_diffrn_measured_fraction_theta_max 0.999
_diffrn_measurement_device_type 'BRUKER GADDS D8 Discover'
_diffrn_measurement_method 'phi and omega scans'
_diffrn_radiation_monochromator graphite
_diffrn_radiation_type CuK\a
_diffrn_radiation_wavelength 1.54178
_diffrn_reflns_av_R_equivalents 0.0792
_diffrn_reflns_av_unetI/netI 0.0607
_diffrn_reflns_Laue_measured_fraction_full 0.820
_diffrn_reflns_Laue_measured_fraction_max 0.999
_diffrn_reflns_limit_h_max 17
_diffrn_reflns_limit_h_min -17
_diffrn_reflns_limit_k_max 26
_diffrn_reflns_limit_k_min -26
_diffrn_reflns_limit_l_max 25
_diffrn_reflns_limit_l_min -25
_diffrn_reflns_number 63051
_diffrn_reflns_point_group_measured_fraction_full 0.820
_diffrn_reflns_point_group_measured_fraction_max 0.999
_diffrn_reflns_theta_full 67.679
_diffrn_reflns_theta_max 59.999
_diffrn_reflns_theta_min 2.706
_exptl_absorpt_coefficient_mu 4.233
_exptl_absorpt_correction_T_max 0.7522
_exptl_absorpt_correction_T_min 0.5923
_exptl_absorpt_correction_type multi-scan
_exptl_absorpt_process_details
;
SADABS-2008/1 (Bruker,2008) was used for absorption correction.
wR2(int) was 0.0736 before and 0.0566 after correction.
The Ratio of minimum to maximum transmission is 0.7874.
The \l/2 correction factor is Not present
;
_exptl_crystal_colour colorless
_exptl_crystal_colour_primary colourless
_exptl_crystal_density_diffrn 1.469
_exptl_crystal_description plate
_exptl_crystal_F_000 3640
_exptl_crystal_recrystallization_method 'Re-crystallisation from solvent: CHCl3 and MeOH'
_exptl_crystal_size_max 0.25
_exptl_crystal_size_mid 0.15
_exptl_crystal_size_min 0.15
_refine_diff_density_max 1.615
_refine_diff_density_min -2.163
_refine_diff_density_rms 0.125
_refine_ls_extinction_method none
_refine_ls_goodness_of_fit_ref 1.088
_refine_ls_hydrogen_treatment constr
_refine_ls_matrix_type full
_refine_ls_number_parameters 973
_refine_ls_number_reflns 12017
_refine_ls_number_restraints 175
_refine_ls_restrained_S_all 1.133
_refine_ls_R_factor_all 0.0839
_refine_ls_R_factor_gt 0.0628
_refine_ls_shift/su_max 0.002
_refine_ls_shift/su_mean 0.000
_refine_ls_structure_factor_coef Fsqd
_refine_ls_weighting_details 'w=1/[\s^2^(Fo^2^)+(0.1122P)^2^] where P=(Fo^2^+2Fc^2^)/3'
_refine_ls_weighting_scheme calc
_refine_ls_wR_factor_gt 0.1705
_refine_ls_wR_factor_ref 0.1812
_reflns_Friedel_coverage 0.000
_reflns_number_gt 8426
_reflns_number_total 12017
_reflns_threshold_expression 'I > 2\s(I)'
_cod_data_source_file c6dt00692b2.cif
_cod_data_source_block jgb
_cod_depositor_comments 'Adding full bibliography for 7038796--7038804.cif.'
_cod_database_code 7038802
_shelxl_version_number 2013-4
_shelx_space_group_comment
;
The symmetry employed for this shelxl refinement is uniquely defined
by the following loop, which should always be used as a source of
symmetry information in preference to the above space-group names.
They are only intended as comments.
;
_shelx_estimated_absorpt_t_max 0.569
_shelx_estimated_absorpt_t_min 0.418
_olex2_refinement_description
;
1. Fixed Uiso
 At 1.2 times of:
  All C(H) groups, All C(H,H) groups
 At 1.5 times of:
  All Os(H) groups
2. Restrained distances
 Os1-H1
 1.4 with sigma of 0.02
3. Rigid bond restraints
 C32, C33, C34, C35, C36, C37, C38, C39, C40
 with sigma for 1-2 distances of 0.01 and sigma for 1-3 distances of 0.01
 C17, C18, C19, C20, C21, C22
 with sigma for 1-2 distances of 0.01 and sigma for 1-3 distances of 0.01
 C53, F4, F5, F6, C68, F13, F14, F15, C69, F16, F17, F18, F22, F23, F24
 with sigma for 1-2 distances of 0.005 and sigma for 1-3 distances of 0.005
4. Uiso/Uaniso restraints and constraints
C32 \\sim C33 \\sim C34 \\sim C35 \\sim C36 \\sim C37 \\sim C38 \\sim C39 \\sim
C40: within 1.7A with sigma of 0.04 and sigma for terminal atoms of 0.08
C17 \\sim C18 \\sim C19 \\sim C20 \\sim C21 \\sim C22: within 1.7A with sigma
of 0.04 and sigma for terminal atoms of 0.08
C53 \\sim F4 \\sim F5 \\sim F6 \\sim C68 \\sim F13 \\sim F14 \\sim F15 \\sim
C69 \\sim F16 \\sim F17 \\sim F18 \\sim F22 \\sim F23 \\sim F24: within 1.7A
with sigma of 0.005 and sigma for terminal atoms of 0.01
5.a Riding coordinates:
 Os1(H1)
5.b Secondary CH2 refined with riding coordinates:
 C1(H1A,H1B), C2(H2A,H2B), C3(H3A,H3B), C4(H4A,H4B), C5(H5A,H5B), C6(H6A,H6B),
 C7(H7A,H7B), C8(H8A,H8B), C9(H9A,H9B), C10(H10A,H10B), C11(H11A,H11B),
 C12(H12A,H12B), C13(H13A,H13B), C14(H14A,H14B), C15(H15A,H15B), C16(H16A,H16B),
  C17(H17A,H17B), C18(H18A,H18B), C19(H19A,H19B), C20(H20A,H20B), C21(H21A,
 H21B), C22(H22A,H22B), C23(H23A,H23B), C24(H24A,H24B), C25(H25A,H25B),
 C26(H26A,H26B), C27(H27A,H27B), C28(H28A,H28B), C29(H29A,H29B), C30(H30A,H30B),
  C31(H31A,H31B), C32(H32A,H32B), C33(H33A,H33B), C34(H34A,H34B), C35(H35A,
 H35B), C36(H36A,H36B), C37(H37A,H37B), C38(H38A,H38B), C39(H39A,H39B),
 C40(H40A,H40B), C41(H41A,H41B), C42(H42A,H42B)
5.c Aromatic/amide H refined with riding coordinates:
 C47(H47), C49(H49), C51(H51), C55(H55), C57(H57), C59(H59), C63(H63),
 C65(H65), C67(H67), C71(H71), C73(H73), C75(H75)
;

loop_
_space_group_symop_operation_xyz
'x, y, z'
'-x+1/2, y+1/2, -z+1/2'
'-x, -y, -z'
'x-1/2, -y-1/2, z-1/2'

loop_
_atom_site_label
_atom_site_type_symbol
_atom_site_fract_x
_atom_site_fract_y
_atom_site_fract_z
_atom_site_U_iso_or_equiv
_atom_site_adp_type
_atom_site_occupancy
_atom_site_site_symmetry_order
_atom_site_calc_flag
_atom_site_refinement_flags_posn
_atom_site_refinement_flags_adp
Os1 Os 0.25773(2) 0.97305(2) 0.23844(2) 0.03477(14) Uani 1 1 d D .
H1 H 0.2978 0.9508 0.3015 0.052 Uiso 1 1 d DR U
P1 P 0.19084(12) 0.88100(8) 0.22153(8) 0.0339(4) Uani 1 1 d . .
P2 P 0.32831(14) 1.05920(9) 0.27496(9) 0.0431(5) Uani 1 1 d . .
O1 O 0.0890(5) 1.0138(3) 0.2914(3) 0.072(2) Uani 1 1 d . .
O2 O 0.2011(4) 1.0204(2) 0.1140(3) 0.0519(15) Uani 1 1 d . .
O3 O 0.4386(4) 0.9229(3) 0.2157(3) 0.0546(15) Uani 1 1 d . .
C1 C 0.1117(5) 0.8761(3) 0.1565(3) 0.0374(18) Uani 1 1 d . .
H1A H 0.1419 0.8883 0.1222 0.045 Uiso 1 1 calc R U
H1B H 0.0951 0.8354 0.1505 0.045 Uiso 1 1 calc R U
C2 C 0.0278(5) 0.9106(3) 0.1570(3) 0.0413(19) Uani 1 1 d . .
H2A H 0.0429 0.9515 0.1635 0.050 Uiso 1 1 calc R U
H2B H -0.0052 0.8975 0.1896 0.050 Uiso 1 1 calc R U
C3 C -0.0297(5) 0.9038(3) 0.0995(3) 0.0423(19) Uani 1 1 d . .
H3A H -0.0007 0.9237 0.0685 0.051 Uiso 1 1 calc R U
H3B H -0.0330 0.8627 0.0893 0.051 Uiso 1 1 calc R U
C4 C -0.1225(5) 0.9265(3) 0.0994(4) 0.048(2) Uani 1 1 d . .
H4A H -0.1535 0.9041 0.1278 0.057 Uiso 1 1 calc R U
H4B H -0.1542 0.9203 0.0601 0.057 Uiso 1 1 calc R U
C5 C -0.1282(5) 0.9897(4) 0.1148(4) 0.046(2) Uani 1 1 d . .
H5A H -0.1914 1.0004 0.1140 0.055 Uiso 1 1 calc R U
H5B H -0.1007 0.9954 0.1553 0.055 Uiso 1 1 calc R U
C6 C -0.0843(5) 1.0298(3) 0.0747(4) 0.0418(19) Uani 1 1 d . .
H6A H -0.1054 1.0208 0.0335 0.050 Uiso 1 1 calc R U
H6B H -0.0195 1.0236 0.0800 0.050 Uiso 1 1 calc R U
C7 C -0.1039(5) 1.0923(3) 0.0868(3) 0.0406(19) Uani 1 1 d . .
H7A H -0.0807 1.1011 0.1277 0.049 Uiso 1 1 calc R U
H7B H -0.1689 1.0975 0.0837 0.049 Uiso 1 1 calc R U
C8 C -0.0648(5) 1.1356(4) 0.0462(4) 0.049(2) Uani 1 1 d . .
H8A H -0.0824 1.1243 0.0050 0.059 Uiso 1 1 calc R U
H8B H -0.0907 1.1737 0.0524 0.059 Uiso 1 1 calc R U
C9 C 0.0356(6) 1.1404(4) 0.0552(4) 0.055(2) Uani 1 1 d . .
H9A H 0.0617 1.1025 0.0480 0.066 Uiso 1 1 calc R U
H9B H 0.0555 1.1674 0.0260 0.066 Uiso 1 1 calc R U
C10 C 0.0695(6) 1.1603(4) 0.1151(4) 0.057(2) Uani 1 1 d . .
H10A H 0.0617 1.1290 0.1432 0.069 Uiso 1 1 calc R U
H10B H 0.0328 1.1929 0.1258 0.069 Uiso 1 1 calc R U
C11 C 0.1657(6) 1.1786(5) 0.1221(5) 0.073(3) Uani 1 1 d . .
H11A H 0.2027 1.1468 0.1098 0.088 Uiso 1 1 calc R U
H11B H 0.1734 1.2115 0.0960 0.088 Uiso 1 1 calc R U
C12 C 0.1972(8) 1.1951(4) 0.1836(6) 0.091(4) Uani 1 1 d . .
H12A H 0.1529 1.2213 0.1980 0.109 Uiso 1 1 calc R U
H12B H 0.2530 1.2169 0.1829 0.109 Uiso 1 1 calc R U
C13 C 0.2136(7) 1.1467(4) 0.2276(6) 0.083(3) Uani 1 1 d . .
H13A H 0.2016 1.1610 0.2667 0.099 Uiso 1 1 calc R U
H13B H 0.1709 1.1155 0.2167 0.099 Uiso 1 1 calc R U
C14 C 0.3041(6) 1.1226(4) 0.2321(5) 0.064(3) Uani 1 1 d . .
H14A H 0.3452 1.1529 0.2482 0.077 Uiso 1 1 calc R U
H14B H 0.3188 1.1145 0.1919 0.077 Uiso 1 1 calc R U
C15 C 0.2664(6) 0.8212(3) 0.2128(4) 0.052(2) Uani 1 1 d . .
H15A H 0.3164 0.8241 0.2439 0.063 Uiso 1 1 calc R U
H15B H 0.2346 0.7851 0.2194 0.063 Uiso 1 1 calc R U
C16 C 0.3049(7) 0.8166(4) 0.1538(5) 0.070(3) Uani 1 1 d . .
H16A H 0.2556 0.8161 0.1221 0.084 Uiso 1 1 calc R U
H16B H 0.3412 0.8510 0.1482 0.084 Uiso 1 1 calc R U
C17 C 0.3608(8) 0.7643(5) 0.1485(8) 0.121(6) Uani 1 1 d . U
H17A H 0.3392 0.7355 0.1754 0.145 Uiso 1 1 calc R U
H17B H 0.3457 0.7495 0.1083 0.145 Uiso 1 1 calc R U
C18 C 0.4408(8) 0.7636(5) 0.1570(10) 0.164(7) Uani 1 1 d . U
H18A H 0.4576 0.7241 0.1471 0.196 Uiso 1 1 calc R U
H18B H 0.4536 0.7669 0.2000 0.196 Uiso 1 1 calc R U
C19 C 0.5087(7) 0.8009(5) 0.1326(7) 0.106(4) Uani 1 1 d . U
H19A H 0.5218 0.7840 0.0948 0.128 Uiso 1 1 calc R U
H19B H 0.4810 0.8387 0.1237 0.128 Uiso 1 1 calc R U
C20 C 0.5934(8) 0.8109(5) 0.1676(6) 0.102(4) Uani 1 1 d . U
H20A H 0.6159 0.7734 0.1829 0.123 Uiso 1 1 calc R U
H20B H 0.5817 0.8345 0.2017 0.123 Uiso 1 1 calc R U
C21 C 0.6653(7) 0.8389(5) 0.1385(5) 0.083(3) Uani 1 1 d . U
H21A H 0.6771 0.8164 0.1036 0.100 Uiso 1 1 calc R U
H21B H 0.7202 0.8392 0.1658 0.100 Uiso 1 1 calc R U
C22 C 0.6407(6) 0.9029(4) 0.1192(4) 0.062(2) Uani 1 1 d . U
H22A H 0.6800 0.9146 0.0893 0.074 Uiso 1 1 calc R U
H22B H 0.5793 0.9031 0.1001 0.074 Uiso 1 1 calc R U
C23 C 0.6474(6) 0.9469(5) 0.1665(4) 0.063(3) Uani 1 1 d . .
H23A H 0.7095 0.9488 0.1844 0.075 Uiso 1 1 calc R U
H23B H 0.6102 0.9348 0.1974 0.075 Uiso 1 1 calc R U
C24 C 0.6184(6) 1.0066(4) 0.1451(4) 0.061(3) Uani 1 1 d . .
H24A H 0.5538 1.0061 0.1335 0.073 Uiso 1 1 calc R U
H24B H 0.6482 1.0158 0.1098 0.073 Uiso 1 1 calc R U
C25 C 0.6391(7) 1.0540(5) 0.1905(5) 0.073(3) Uani 1 1 d . .
H25A H 0.7037 1.0537 0.2024 0.088 Uiso 1 1 calc R U
H25B H 0.6246 1.0913 0.1714 0.088 Uiso 1 1 calc R U
C26 C 0.5920(6) 1.0505(5) 0.2448(4) 0.065(3) Uani 1 1 d . .
H26A H 0.6187 1.0783 0.2739 0.079 Uiso 1 1 calc R U
H26B H 0.6002 1.0117 0.2619 0.079 Uiso 1 1 calc R U
C27 C 0.4933(6) 1.0629(4) 0.2327(4) 0.053(2) Uani 1 1 d . .
H27A H 0.4850 1.1023 0.2172 0.064 Uiso 1 1 calc R U
H27B H 0.4669 1.0361 0.2024 0.064 Uiso 1 1 calc R U
C28 C 0.4457(6) 1.0569(4) 0.2869(4) 0.054(2) Uani 1 1 d . .
H28A H 0.4658 1.0879 0.3144 0.065 Uiso 1 1 calc R U
H28B H 0.4633 1.0201 0.3060 0.065 Uiso 1 1 calc R U
C29 C 0.1275(5) 0.8569(3) 0.2799(3) 0.0394(18) Uani 1 1 d . .
H29A H 0.0791 0.8846 0.2834 0.047 Uiso 1 1 calc R U
H29B H 0.0997 0.8198 0.2679 0.047 Uiso 1 1 calc R U
C30 C 0.1778(6) 0.8492(4) 0.3403(3) 0.053(2) Uani 1 1 d . .
H30A H 0.2289 0.8235 0.3371 0.064 Uiso 1 1 calc R U
H30B H 0.2011 0.8868 0.3546 0.064 Uiso 1 1 calc R U
C31 C 0.1207(6) 0.8247(4) 0.3841(4) 0.060(2) Uani 1 1 d . .
H31A H 0.0943 0.7884 0.3684 0.072 Uiso 1 1 calc R U
H31B H 0.0716 0.8517 0.3888 0.072 Uiso 1 1 calc R U
C32 C 0.1704(10) 0.8130(6) 0.4447(4) 0.112(5) Uani 1 1 d . U
H32A H 0.1252 0.8055 0.4720 0.134 Uiso 1 1 calc R U
H32B H 0.2040 0.7769 0.4416 0.134 Uiso 1 1 calc R U
C33 C 0.2310(9) 0.8547(7) 0.4721(5) 0.113(5) Uani 1 1 d . U
H33A H 0.1995 0.8916 0.4743 0.136 Uiso 1 1 calc R U
H33B H 0.2798 0.8605 0.4470 0.136 Uiso 1 1 calc R U
C34 C 0.2716(9) 0.8376(7) 0.5350(6) 0.129(5) Uani 1 1 d . U
H34A H 0.3037 0.8008 0.5345 0.155 Uiso 1 1 calc R U
H34B H 0.2250 0.8345 0.5622 0.155 Uiso 1 1 calc R U
C35 C 0.3429(10) 0.8929(8) 0.5548(6) 0.128(5) Uani 1 1 d . U
H35A H 0.3924 0.8791 0.5826 0.154 Uiso 1 1 calc R U
H35B H 0.3678 0.9084 0.5198 0.154 Uiso 1 1 calc R U
C36 C 0.2960(9) 0.9353(8) 0.5809(6) 0.124(4) Uani 1 1 d . U
H36A H 0.2834 0.9235 0.6207 0.149 Uiso 1 1 calc R U
H36B H 0.2392 0.9433 0.5572 0.149 Uiso 1 1 calc R U
C37 C 0.3610(12) 0.9929(9) 0.5842(7) 0.149(6) Uani 1 1 d . U
H37A H 0.3379 1.0213 0.6109 0.179 Uiso 1 1 calc R U
H37B H 0.4212 0.9818 0.6011 0.179 Uiso 1 1 calc R U
C38 C 0.3673(14) 1.0200(8) 0.5268(10) 0.173(7) Uani 1 1 d . U
H38A H 0.3899 0.9918 0.4997 0.208 Uiso 1 1 calc R U
H38B H 0.4097 1.0523 0.5313 0.208 Uiso 1 1 calc R U
C39 C 0.2763(14) 1.0422(8) 0.5006(8) 0.154(6) Uani 1 1 d . U
H39A H 0.2353 1.0099 0.4909 0.185 Uiso 1 1 calc R U
H39B H 0.2501 1.0677 0.5287 0.185 Uiso 1 1 calc R U
C40 C 0.2911(14) 1.0712(8) 0.4518(6) 0.166(7) Uani 1 1 d . U
H40A H 0.3372 1.0999 0.4643 0.200 Uiso 1 1 calc R U
H40B H 0.2362 1.0931 0.4406 0.200 Uiso 1 1 calc R U
C41 C 0.3176(13) 1.0463(5) 0.3960(5) 0.126(7) Uani 1 1 d . .
H41A H 0.3826 1.0410 0.3997 0.152 Uiso 1 1 calc R U
H41B H 0.2898 1.0082 0.3898 0.152 Uiso 1 1 calc R U
C42 C 0.2923(7) 1.0818(5) 0.3458(5) 0.084(4) Uani 1 1 d . .
H42A H 0.3156 1.1208 0.3544 0.101 Uiso 1 1 calc R U
H42B H 0.2268 1.0845 0.3412 0.101 Uiso 1 1 calc R U
C43 C 0.1493(6) 0.9996(4) 0.2717(4) 0.046(2) Uani 1 1 d . .
C44 C 0.2223(5) 1.0027(3) 0.1601(4) 0.0403(19) Uani 1 1 d . .
C45 C 0.3722(6) 0.9422(3) 0.2217(3) 0.0427(19) Uani 1 1 d . .
B1 B 0.2976(5) 0.7424(3) 0.9047(3) 0.0279(18) Uani 1 1 d . .
C46 C 0.2859(4) 0.7653(3) 0.8366(3) 0.0275(15) Uani 1 1 d . .
C47 C 0.2134(5) 0.7994(3) 0.8155(3) 0.0297(16) Uani 1 1 d . .
H47 H 0.1691 0.8078 0.8408 0.036 Uiso 1 1 calc R U
C48 C 0.2045(5) 0.8211(3) 0.7588(3) 0.0319(16) Uani 1 1 d . .
C49 C 0.2681(5) 0.8101(3) 0.7210(3) 0.0397(19) Uani 1 1 d . .
H49 H 0.2620 0.8245 0.6821 0.048 Uiso 1 1 calc R U
C50 C 0.3405(5) 0.7777(3) 0.7415(3) 0.0380(18) Uani 1 1 d . .
C51 C 0.3494(5) 0.7553(3) 0.7979(3) 0.0325(17) Uani 1 1 d . .
H51 H 0.3998 0.7327 0.8103 0.039 Uiso 1 1 calc R U
C52 C 0.1261(5) 0.8575(3) 0.7390(3) 0.0406(19) Uani 1 1 d . .
F1 F 0.0507(3) 0.8377(2) 0.7580(2) 0.0582(13) Uani 1 1 d . .
F2 F 0.1111(3) 0.8609(2) 0.68045(18) 0.0542(12) Uani 1 1 d . .
F3 F 0.1344(4) 0.91121(19) 0.7589(2) 0.0591(13) Uani 1 1 d . .
C53 C 0.4090(8) 0.7639(6) 0.7019(5) 0.082(2) Uani 1 1 d . U
F4 F 0.3896(5) 0.7769(4) 0.6477(3) 0.147(3) Uani 1 1 d . U
F5 F 0.4869(5) 0.7876(4) 0.7190(4) 0.127(2) Uani 1 1 d . U
F6 F 0.4320(4) 0.7098(3) 0.7002(3) 0.0948(18) Uani 1 1 d . U
C54 C 0.3526(4) 0.7948(3) 0.9406(3) 0.0276(15) Uani 1 1 d . .
C55 C 0.4428(5) 0.8023(3) 0.9321(3) 0.0339(17) Uani 1 1 d . .
H55 H 0.4717 0.7735 0.9118 0.041 Uiso 1 1 calc R U
C56 C 0.4903(5) 0.8496(3) 0.9522(3) 0.0378(18) Uani 1 1 d . .
C57 C 0.4518(5) 0.8920(3) 0.9837(3) 0.0328(17) Uani 1 1 d . .
H57 H 0.4847 0.9246 0.9978 0.039 Uiso 1 1 calc R U
C58 C 0.3642(5) 0.8854(3) 0.9938(3) 0.0301(16) Uani 1 1 d . .
C59 C 0.3158(5) 0.8384(3) 0.9730(3) 0.0275(15) Uani 1 1 d . .
H59 H 0.2556 0.8353 0.9808 0.033 Uiso 1 1 calc R U
C60 C 0.5861(6) 0.8556(4) 0.9409(5) 0.059(3) Uani 1 1 d . .
F7 F 0.6036(3) 0.8286(2) 0.8915(2) 0.0682(15) Uani 1 1 d . .
F8 F 0.6089(4) 0.9101(2) 0.9320(4) 0.111(3) Uani 1 1 d . .
F9 F 0.6421(3) 0.8351(3) 0.9815(3) 0.096(2) Uani 1 1 d . .
C61 C 0.3234(5) 0.9312(3) 1.0275(3) 0.0337(17) Uani 1 1 d . .
F10 F 0.3088(4) 0.97953(18) 0.9975(2) 0.0580(13) Uani 1 1 d . .
F11 F 0.3731(3) 0.9457(2) 1.07724(19) 0.0531(12) Uani 1 1 d . .
F12 F 0.2441(3) 0.9158(2) 1.0442(2) 0.0542(12) Uani 1 1 d . .
C62 C 0.3515(5) 0.6819(3) 0.9124(3) 0.0303(16) Uani 1 1 d . .
C63 C 0.4000(5) 0.6667(3) 0.9652(3) 0.044(2) Uani 1 1 d . .
H63 H 0.4070 0.6941 0.9959 0.053 Uiso 1 1 calc R U
C64 C 0.4380(7) 0.6135(4) 0.9743(4) 0.059(3) Uani 1 1 d . .
C65 C 0.4302(6) 0.5725(3) 0.9313(4) 0.056(2) Uani 1 1 d . .
H65 H 0.4568 0.5360 0.9379 0.067 Uiso 1 1 calc R U
C66 C 0.3829(5) 0.5853(3) 0.8781(3) 0.0362(17) Uani 1 1 d . .
C67 C 0.3448(4) 0.6391(3) 0.8694(3) 0.0294(16) Uani 1 1 d . .
H67 H 0.3129 0.6473 0.8326 0.035 Uiso 1 1 calc R U
C68 C 0.4875(12) 0.5994(6) 1.0330(6) 0.112(3) Uani 1 1 d . U
F13 F 0.5321(7) 0.6451(3) 1.0566(4) 0.156(3) Uani 1 1 d . U
F14 F 0.5573(5) 0.5652(3) 1.0282(3) 0.108(2) Uani 1 1 d . U
F15 F 0.4411(6) 0.5725(4) 1.0654(3) 0.140(3) Uani 1 1 d . U
C69 C 0.3732(6) 0.5427(3) 0.8297(4) 0.0475(16) Uani 1 1 d . U
F16 F 0.4031(4) 0.4915(2) 0.8450(2) 0.0671(14) Uani 1 1 d . U
F17 F 0.2891(3) 0.5361(2) 0.8070(2) 0.0611(13) Uani 1 1 d . U
F18 F 0.4159(4) 0.5591(2) 0.7844(2) 0.0647(13) Uani 1 1 d . U
C70 C 0.2024(4) 0.7257(3) 0.9278(3) 0.0266(15) Uani 1 1 d . .
C71 C 0.1836(5) 0.7288(3) 0.9864(3) 0.0295(16) Uani 1 1 d . .
H71 H 0.2267 0.7447 1.0148 0.035 Uiso 1 1 calc R U
C72 C 0.1035(5) 0.7094(3) 1.0043(3) 0.0314(16) Uani 1 1 d . .
C73 C 0.0383(5) 0.6863(3) 0.9651(3) 0.0380(18) Uani 1 1 d . .
H73 H -0.0169 0.6745 0.9773 0.046 Uiso 1 1 calc R U
C74 C 0.0565(5) 0.6807(3) 0.9070(3) 0.0338(17) Uani 1 1 d . .
C75 C 0.1358(5) 0.6998(3) 0.8889(3) 0.0313(16) Uani 1 1 d . .
H75 H 0.1458 0.6955 0.8490 0.038 Uiso 1 1 calc R U
C76 C 0.0835(6) 0.7162(3) 1.0662(3) 0.043(2) Uani 1 1 d . .
F19 F 0.1545(3) 0.7259(2) 1.10346(18) 0.0641(15) Uani 1 1 d . .
F20 F 0.0451(3) 0.6696(2) 1.08690(18) 0.0540(12) Uani 1 1 d . .
F21 F 0.0256(4) 0.7586(2) 1.0729(2) 0.0760(17) Uani 1 1 d . .
C77 C -0.0106(6) 0.6522(4) 0.8649(4) 0.051(2) Uani 1 1 d . .
F22 F -0.0772(7) 0.6362(8) 0.8828(3) 0.282(10) Uani 1 1 d . .
F23 F -0.0309(7) 0.6805(3) 0.8188(4) 0.169(5) Uani 1 1 d . .
F24 F 0.0153(7) 0.6070(4) 0.8424(5) 0.197(6) Uani 1 1 d . .

loop_
_atom_site_aniso_label
_atom_site_aniso_U_11
_atom_site_aniso_U_22
_atom_site_aniso_U_33
_atom_site_aniso_U_23
_atom_site_aniso_U_13
_atom_site_aniso_U_12
Os1 0.0380(2) 0.0319(2) 0.0344(2) 0.00056(15) 0.00357(14) -0.00125(16)
P1 0.0319(10) 0.0287(10) 0.0412(10) 0.0032(8) 0.0044(8) -0.0014(9)
P2 0.0491(13) 0.0370(11) 0.0418(11) -0.0041(9) -0.0022(9) -0.0048(10)
O1 0.061(4) 0.068(5) 0.093(5) -0.033(4) 0.033(4) -0.002(4)
O2 0.067(4) 0.048(4) 0.040(3) 0.000(3) 0.003(3) 0.008(3)
O3 0.043(3) 0.045(3) 0.076(4) -0.001(3) 0.006(3) 0.003(3)
C1 0.041(4) 0.029(4) 0.044(4) -0.002(3) 0.011(3) 0.000(4)
C2 0.046(5) 0.043(5) 0.035(4) 0.000(4) 0.004(3) 0.003(4)
C3 0.041(5) 0.038(4) 0.045(5) -0.005(4) -0.006(4) 0.000(4)
C4 0.050(5) 0.039(5) 0.053(5) 0.000(4) -0.001(4) -0.005(4)
C5 0.038(4) 0.051(5) 0.047(5) 0.004(4) 0.001(4) 0.010(4)
C6 0.035(4) 0.044(5) 0.045(5) -0.001(4) -0.004(3) 0.015(4)
C7 0.042(4) 0.047(5) 0.033(4) 0.006(4) 0.005(3) 0.007(4)
C8 0.047(5) 0.052(5) 0.047(5) 0.009(4) -0.001(4) 0.004(4)
C9 0.051(5) 0.067(6) 0.046(5) 0.007(5) 0.001(4) -0.002(5)
C10 0.042(5) 0.058(6) 0.070(6) -0.006(5) -0.001(4) 0.006(5)
C11 0.062(6) 0.064(7) 0.088(8) 0.013(6) -0.017(6) -0.014(5)
C12 0.089(8) 0.034(5) 0.138(11) 0.016(6) -0.048(8) 0.007(5)
C13 0.066(7) 0.054(6) 0.122(10) -0.003(6) -0.023(6) 0.006(6)
C14 0.057(6) 0.029(4) 0.100(8) -0.004(5) -0.026(5) 0.001(4)
C15 0.042(5) 0.030(4) 0.085(6) 0.009(4) 0.006(4) -0.001(4)
C16 0.061(6) 0.033(5) 0.124(9) -0.016(5) 0.044(6) -0.007(5)
C17 0.064(6) 0.052(6) 0.261(17) -0.024(9) 0.086(9) -0.004(6)
C18 0.070(6) 0.069(8) 0.36(2) 0.103(11) 0.075(10) 0.030(6)
C19 0.058(5) 0.067(7) 0.205(13) 0.016(8) 0.066(7) 0.006(6)
C20 0.081(6) 0.086(8) 0.147(11) 0.056(8) 0.051(7) 0.032(6)
C21 0.055(6) 0.095(7) 0.103(8) 0.041(7) 0.021(6) 0.009(6)
C22 0.057(6) 0.072(6) 0.056(6) 0.014(5) 0.006(5) 0.004(5)
C23 0.037(5) 0.105(8) 0.046(5) 0.023(6) 0.007(4) -0.006(5)
C24 0.046(5) 0.077(7) 0.059(6) 0.020(5) 0.000(4) 0.004(5)
C25 0.059(6) 0.082(7) 0.078(7) 0.002(6) 0.006(5) -0.016(6)
C26 0.045(5) 0.075(7) 0.074(7) -0.011(6) -0.006(5) -0.010(5)
C27 0.061(6) 0.047(5) 0.054(5) -0.006(4) 0.014(4) -0.019(5)
C28 0.056(5) 0.052(5) 0.050(5) -0.008(4) -0.011(4) -0.010(5)
C29 0.038(4) 0.038(4) 0.043(4) 0.012(4) 0.007(3) -0.004(4)
C30 0.059(6) 0.057(6) 0.042(5) 0.013(4) -0.003(4) 0.001(5)
C31 0.069(6) 0.064(6) 0.049(5) 0.027(5) 0.017(5) -0.002(5)
C32 0.151(12) 0.133(11) 0.052(6) 0.034(7) 0.010(6) -0.074(9)
C33 0.099(9) 0.174(13) 0.062(7) 0.035(8) -0.011(6) -0.031(8)
C34 0.118(10) 0.174(11) 0.085(8) 0.061(8) -0.044(7) -0.007(9)
C35 0.103(10) 0.182(12) 0.097(9) -0.020(9) -0.003(7) 0.020(8)
C36 0.097(10) 0.207(12) 0.070(8) 0.005(8) 0.006(7) 0.040(8)
C37 0.150(13) 0.188(12) 0.099(9) -0.054(9) -0.038(10) 0.028(10)
C38 0.180(15) 0.148(14) 0.180(14) -0.011(11) -0.049(13) -0.053(11)
C39 0.202(16) 0.134(13) 0.120(11) 0.035(9) -0.016(11) -0.039(12)
C40 0.274(19) 0.172(15) 0.055(7) -0.016(7) 0.027(9) -0.121(13)
C41 0.28(2) 0.063(7) 0.040(6) -0.018(6) 0.031(9) -0.059(10)
C42 0.075(7) 0.086(8) 0.096(9) -0.041(7) 0.032(6) -0.032(7)
C43 0.062(6) 0.035(4) 0.040(5) -0.005(4) 0.001(4) 0.003(5)
C44 0.033(4) 0.022(4) 0.066(6) -0.015(4) 0.005(4) -0.003(4)
C45 0.050(5) 0.030(4) 0.046(5) -0.002(4) -0.003(4) 0.005(4)
B1 0.033(4) 0.028(4) 0.022(4) 0.001(3) -0.001(3) 0.001(4)
C46 0.031(4) 0.024(3) 0.028(4) -0.002(3) 0.004(3) -0.006(3)
C47 0.037(4) 0.029(4) 0.022(4) -0.002(3) 0.000(3) 0.001(3)
C48 0.043(4) 0.025(4) 0.027(4) 0.002(3) -0.002(3) 0.003(3)
C49 0.053(5) 0.037(4) 0.029(4) 0.006(3) 0.005(4) -0.005(4)
C50 0.044(5) 0.036(4) 0.036(4) 0.010(3) 0.010(3) 0.005(4)
C51 0.037(4) 0.029(4) 0.032(4) 0.006(3) 0.009(3) -0.005(3)
C52 0.053(5) 0.041(5) 0.027(4) 0.007(3) -0.002(4) 0.004(4)
F1 0.049(3) 0.075(3) 0.051(3) 0.024(3) 0.004(2) 0.015(3)
F2 0.067(3) 0.063(3) 0.030(2) 0.005(2) -0.012(2) 0.013(3)
F3 0.084(4) 0.036(3) 0.052(3) -0.002(2) -0.018(2) 0.015(3)
C53 0.073(4) 0.103(5) 0.078(4) 0.022(5) 0.045(4) 0.015(4)
F4 0.122(5) 0.249(7) 0.081(4) 0.069(5) 0.063(3) 0.084(5)
F5 0.086(4) 0.146(5) 0.162(5) -0.063(5) 0.082(4) -0.034(4)
F6 0.105(4) 0.090(4) 0.099(4) -0.012(3) 0.061(4) 0.011(3)
C54 0.032(4) 0.029(4) 0.020(3) 0.001(3) -0.008(3) 0.004(3)
C55 0.031(4) 0.030(4) 0.040(4) -0.007(3) 0.000(3) 0.005(3)
C56 0.026(4) 0.045(5) 0.041(4) 0.002(4) 0.001(3) -0.004(4)
C57 0.041(4) 0.022(4) 0.035(4) 0.000(3) 0.003(3) -0.004(3)
C58 0.045(4) 0.026(4) 0.019(3) 0.004(3) 0.002(3) 0.006(3)
C59 0.031(4) 0.033(4) 0.017(3) 0.002(3) -0.003(3) 0.003(3)
C60 0.042(5) 0.052(6) 0.085(7) -0.024(5) 0.012(5) -0.006(5)
F7 0.050(3) 0.079(4) 0.080(4) -0.023(3) 0.023(3) -0.020(3)
F8 0.064(4) 0.053(4) 0.224(8) -0.042(4) 0.059(5) -0.031(3)
F9 0.034(3) 0.170(7) 0.081(4) -0.031(4) -0.006(3) 0.014(4)
C61 0.049(5) 0.030(4) 0.021(4) -0.004(3) 0.003(3) -0.002(4)
F10 0.092(4) 0.032(2) 0.051(3) 0.004(2) 0.016(3) 0.014(3)
F11 0.056(3) 0.062(3) 0.039(3) -0.019(2) -0.006(2) 0.001(3)
F12 0.052(3) 0.057(3) 0.057(3) -0.022(2) 0.021(2) -0.009(3)
C62 0.032(4) 0.031(4) 0.027(4) 0.002(3) -0.001(3) 0.000(3)
C63 0.063(5) 0.028(4) 0.038(4) -0.007(3) -0.013(4) 0.006(4)
C64 0.090(7) 0.036(5) 0.044(5) 0.000(4) -0.030(5) 0.016(5)
C65 0.070(6) 0.029(4) 0.063(6) 0.003(4) -0.020(5) 0.013(4)
C66 0.039(4) 0.024(4) 0.045(4) 0.000(3) -0.001(3) 0.001(3)
C67 0.029(4) 0.030(4) 0.029(4) -0.003(3) 0.001(3) -0.002(3)
C68 0.152(6) 0.079(5) 0.093(6) 0.023(4) -0.058(5) 0.014(4)
F13 0.228(8) 0.097(4) 0.117(5) -0.002(4) -0.115(5) 0.021(4)
F14 0.102(4) 0.084(4) 0.124(5) 0.046(4) -0.061(3) -0.007(3)
F15 0.151(5) 0.194(7) 0.068(4) 0.049(5) -0.028(4) 0.036(5)
C69 0.060(4) 0.037(3) 0.045(4) -0.008(3) 0.007(3) 0.002(3)
F16 0.106(4) 0.032(2) 0.061(3) -0.009(2) -0.004(3) 0.014(3)
F17 0.056(3) 0.060(3) 0.066(3) -0.029(2) -0.003(2) -0.006(2)
F18 0.085(3) 0.059(3) 0.055(3) -0.013(2) 0.027(3) -0.008(3)
C70 0.033(4) 0.021(3) 0.025(3) -0.001(3) -0.002(3) 0.001(3)
C71 0.035(4) 0.026(3) 0.028(4) -0.002(3) 0.001(3) -0.003(3)
C72 0.044(4) 0.028(4) 0.023(3) -0.003(3) 0.004(3) 0.000(4)
C73 0.039(4) 0.041(4) 0.035(4) 0.004(3) 0.007(3) -0.001(4)
C74 0.033(4) 0.034(4) 0.034(4) 0.001(3) -0.002(3) 0.001(3)
C75 0.039(4) 0.034(4) 0.020(3) 0.003(3) -0.001(3) 0.003(4)
C76 0.056(5) 0.034(4) 0.042(5) -0.004(4) 0.010(4) -0.002(4)
F19 0.075(3) 0.093(4) 0.026(2) -0.006(2) 0.012(2) -0.032(3)
F20 0.063(3) 0.063(3) 0.038(2) 0.005(2) 0.017(2) -0.016(3)
F21 0.118(5) 0.064(3) 0.051(3) 0.007(3) 0.033(3) 0.033(4)
C77 0.037(5) 0.079(7) 0.037(5) -0.012(5) -0.005(4) -0.025(5)
F22 0.139(8) 0.63(3) 0.082(5) -0.118(10) 0.038(5) -0.255(13)
F23 0.235(10) 0.101(5) 0.137(7) 0.026(5) -0.155(7) -0.057(6)
F24 0.177(10) 0.108(6) 0.271(13) -0.095(8) -0.153(10) 0.010(6)

loop_
_atom_type_symbol
_atom_type_description
_atom_type_scat_dispersion_real
_atom_type_scat_dispersion_imag
_atom_type_scat_source
C C 0.0181 0.0091 'International Tables Vol C Tables 4.2.6.8 and 6.1.1.4'
H H 0.0000 0.0000 'International Tables Vol C Tables 4.2.6.8 and 6.1.1.4'
B B 0.0090 0.0039 'International Tables Vol C Tables 4.2.6.8 and 6.1.1.4'
O O 0.0492 0.0322 'International Tables Vol C Tables 4.2.6.8 and 6.1.1.4'
F F 0.0727 0.0534 'International Tables Vol C Tables 4.2.6.8 and 6.1.1.4'
P P 0.2955 0.4335 'International Tables Vol C Tables 4.2.6.8 and 6.1.1.4'
Os Os -4.9801 6.2216 'International Tables Vol C Tables 4.2.6.8 and 6.1.1.4'

loop_
_geom_angle_atom_site_label_1
_geom_angle_atom_site_label_2
_geom_angle_atom_site_label_3
_geom_angle
P1 Os1 H1 88.4
P2 Os1 H1 80.8
P2 Os1 P1 168.76(7)
C43 Os1 H1 90.5
C43 Os1 P1 89.3(2)
C43 Os1 P2 87.8(2)
C44 Os1 H1 173.6
C44 Os1 P1 95.5(2)
C44 Os1 P2 95.5(2)
C44 Os1 C43 94.6(3)
C44 Os1 C45 96.8(3)
C45 Os1 H1 78.0
C45 Os1 P1 90.4(2)
C45 Os1 P2 90.2(2)
C45 Os1 C43 168.5(3)
C1 P1 Os1 115.0(2)
C1 P1 C15 103.4(4)
C15 P1 Os1 116.3(3)
C29 P1 Os1 114.0(3)
C29 P1 C1 103.3(3)
C29 P1 C15 103.2(4)
C14 P2 Os1 116.3(3)
C14 P2 C42 100.6(6)
C28 P2 Os1 115.8(3)
C28 P2 C14 104.9(4)
C28 P2 C42 104.8(5)
C42 P2 Os1 112.8(3)
P1 C1 H1A 108.1
P1 C1 H1B 108.1
H1A C1 H1B 107.3
C2 C1 P1 116.6(5)
C2 C1 H1A 108.1
C2 C1 H1B 108.1
C1 C2 H2A 109.5
C1 C2 H2B 109.5
C1 C2 C3 110.6(6)
H2A C2 H2B 108.1
C3 C2 H2A 109.5
C3 C2 H2B 109.5
C2 C3 H3A 108.5
C2 C3 H3B 108.5
H3A C3 H3B 107.5
C4 C3 C2 115.0(7)
C4 C3 H3A 108.5
C4 C3 H3B 108.5
C3 C4 H4A 108.6
C3 C4 H4B 108.6
C3 C4 C5 114.6(7)
H4A C4 H4B 107.6
C5 C4 H4A 108.6
C5 C4 H4B 108.6
C4 C5 H5A 108.5
C4 C5 H5B 108.5
H5A C5 H5B 107.5
C6 C5 C4 114.9(7)
C6 C5 H5A 108.5
C6 C5 H5B 108.5
C5 C6 H6A 109.2
C5 C6 H6B 109.2
C5 C6 C7 112.2(6)
H6A C6 H6B 107.9
C7 C6 H6A 109.2
C7 C6 H6B 109.2
C6 C7 H7A 108.5
C6 C7 H7B 108.5
C6 C7 C8 115.3(7)
H7A C7 H7B 107.5
C8 C7 H7A 108.5
C8 C7 H7B 108.5
C7 C8 H8A 108.7
C7 C8 H8B 108.7
H8A C8 H8B 107.6
C9 C8 C7 114.1(7)
C9 C8 H8A 108.7
C9 C8 H8B 108.7
C8 C9 H9A 108.9
C8 C9 H9B 108.9
H9A C9 H9B 107.7
C10 C9 C8 113.4(7)
C10 C9 H9A 108.9
C10 C9 H9B 108.9
C9 C10 H10A 108.5
C9 C10 H10B 108.5
C9 C10 C11 115.2(8)
H10A C10 H10B 107.5
C11 C10 H10A 108.5
C11 C10 H10B 108.5
C10 C11 H11A 109.0
C10 C11 H11B 109.0
H11A C11 H11B 107.8
C12 C11 C10 112.8(10)
C12 C11 H11A 109.0
C12 C11 H11B 109.0
C11 C12 H12A 108.1
C11 C12 H12B 108.1
C11 C12 C13 116.9(9)
H12A C12 H12B 107.3
C13 C12 H12A 108.1
C13 C12 H12B 108.1
C12 C13 H13A 108.6
C12 C13 H13B 108.6
H13A C13 H13B 107.5
C14 C13 C12 114.8(11)
C14 C13 H13A 108.6
C14 C13 H13B 108.6
P2 C14 H14A 107.5
P2 C14 H14B 107.5
C13 C14 P2 119.3(8)
C13 C14 H14A 107.5
C13 C14 H14B 107.5
H14A C14 H14B 107.0
P1 C15 H15A 108.1
P1 C15 H15B 108.1
H15A C15 H15B 107.3
C16 C15 P1 116.6(6)
C16 C15 H15A 108.1
C16 C15 H15B 108.1
C15 C16 H16A 108.9
C15 C16 H16B 108.9
H16A C16 H16B 107.7
C17 C16 C15 113.4(10)
C17 C16 H16A 108.9
C17 C16 H16B 108.9
C16 C17 H17A 106.2
C16 C17 H17B 106.2
H17A C17 H17B 106.4
C18 C17 C16 124.4(12)
C18 C17 H17A 106.2
C18 C17 H17B 106.2
C17 C18 H18A 104.7
C17 C18 H18B 104.7
C17 C18 C19 130.4(14)
H18A C18 H18B 105.7
C19 C18 H18A 104.7
C19 C18 H18B 104.7
C18 C19 H19A 107.5
C18 C19 H19B 107.5
H19A C19 H19B 107.0
C20 C19 C18 119.1(14)
C20 C19 H19A 107.5
C20 C19 H19B 107.5
C19 C20 H20A 107.8
C19 C20 H20B 107.8
C19 C20 C21 117.9(11)
H20A C20 H20B 107.2
C21 C20 H20A 107.8
C21 C20 H20B 107.8
C20 C21 H21A 109.2
C20 C21 H21B 109.2
C20 C21 C22 112.1(9)
H21A C21 H21B 107.9
C22 C21 H21A 109.2
C22 C21 H21B 109.2
C21 C22 H22A 108.2
C21 C22 H22B 108.2
H22A C22 H22B 107.3
C23 C22 C21 116.5(8)
C23 C22 H22A 108.2
C23 C22 H22B 108.2
C22 C23 H23A 108.9
C22 C23 H23B 108.9
C22 C23 C24 113.4(7)
H23A C23 H23B 107.7
C24 C23 H23A 108.9
C24 C23 H23B 108.9
C23 C24 H24A 108.8
C23 C24 H24B 108.8
C23 C24 C25 114.0(8)
H24A C24 H24B 107.6
C25 C24 H24A 108.8
C25 C24 H24B 108.8
C24 C25 H25A 108.2
C24 C25 H25B 108.2
H25A C25 H25B 107.3
C26 C25 C24 116.4(9)
C26 C25 H25A 108.2
C26 C25 H25B 108.2
C25 C26 H26A 109.1
C25 C26 H26B 109.1
C25 C26 C27 112.4(8)
H26A C26 H26B 107.9
C27 C26 H26A 109.1
C27 C26 H26B 109.1
C26 C27 H27A 109.2
C26 C27 H27B 109.2
H27A C27 H27B 107.9
C28 C27 C26 112.1(8)
C28 C27 H27A 109.2
C28 C27 H27B 109.2
P2 C28 H28A 108.5
P2 C28 H28B 108.5
C27 C28 P2 115.3(6)
C27 C28 H28A 108.5
C27 C28 H28B 108.5
H28A C28 H28B 107.5
P1 C29 H29A 108.1
P1 C29 H29B 108.1
H29A C29 H29B 107.3
C30 C29 P1 117.0(5)
C30 C29 H29A 108.1
C30 C29 H29B 108.1
C29 C30 H30A 109.1
C29 C30 H30B 109.1
H30A C30 H30B 107.8
C31 C30 C29 112.5(7)
C31 C30 H30A 109.1
C31 C30 H30B 109.1
C30 C31 H31A 108.7
C30 C31 H31B 108.7
C30 C31 C32 114.1(8)
H31A C31 H31B 107.6
C32 C31 H31A 108.7
C32 C31 H31B 108.7
C31 C32 H32A 107.2
C31 C32 H32B 107.2
H32A C32 H32B 106.8
C33 C32 C31 120.5(10)
C33 C32 H32A 107.2
C33 C32 H32B 107.2
C32 C33 H33A 108.8
C32 C33 H33B 108.8
C32 C33 C34 113.9(12)
H33A C33 H33B 107.7
C34 C33 H33A 108.8
C34 C33 H33B 108.8
C33 C34 H34A 111.1
C33 C34 H34B 111.1
C33 C34 C35 103.4(11)
H34A C34 H34B 109.0
C35 C34 H34A 111.1
C35 C34 H34B 111.1
C34 C35 H35A 110.0
C34 C35 H35B 110.0
H35A C35 H35B 108.4
C36 C35 C34 108.3(14)
C36 C35 H35A 110.0
C36 C35 H35B 110.0
C35 C36 H36A 110.6
C35 C36 H36B 110.6
C35 C36 C37 105.6(13)
H36A C36 H36B 108.8
C37 C36 H36A 110.6
C37 C36 H36B 110.6
C36 C37 H37A 108.9
C36 C37 H37B 108.9
H37A C37 H37B 107.7
C38 C37 C36 113.4(13)
C38 C37 H37A 108.9
C38 C37 H37B 108.9
C37 C38 H38A 109.4
C37 C38 H38B 109.4
C37 C38 C39 111(2)
H38A C38 H38B 108.0
C39 C38 H38A 109.4
C39 C38 H38B 109.4
C38 C39 H39A 110.5
C38 C39 H39B 110.5
H39A C39 H39B 108.7
C40 C39 C38 106(2)
C40 C39 H39A 110.5
C40 C39 H39B 110.5
C39 C40 H40A 105.7
C39 C40 H40B 105.7
C39 C40 C41 126.6(18)
H40A C40 H40B 106.1
C41 C40 H40A 105.7
C41 C40 H40B 105.7
C40 C41 H41A 109.0
C40 C41 H41B 109.0
H41A C41 H41B 107.8
C42 C41 C40 112.8(14)
C42 C41 H41A 109.0
C42 C41 H41B 109.0
P2 C42 H42A 107.9
P2 C42 H42B 107.9
C41 C42 P2 117.5(9)
C41 C42 H42A 107.9
C41 C42 H42B 107.9
H42A C42 H42B 107.2
O1 C43 Os1 178.5(8)
O2 C44 Os1 179.7(8)
O3 C45 Os1 175.4(7)
C46 B1 C54 103.5(5)
C62 B1 C46 112.8(6)
C62 B1 C54 111.4(6)
C62 B1 C70 102.0(5)
C70 B1 C46 111.7(5)
C70 B1 C54 115.7(6)
C47 C46 B1 121.1(6)
C51 C46 B1 122.4(6)
C51 C46 C47 116.3(6)
C46 C47 H47 119.1
C48 C47 C46 121.9(7)
C48 C47 H47 119.1
C47 C48 C52 119.5(7)
C49 C48 C47 120.6(7)
C49 C48 C52 119.9(6)
C48 C49 H49 121.0
C50 C49 C48 118.1(7)
C50 C49 H49 121.0
C49 C50 C51 121.6(7)
C49 C50 C53 119.7(7)
C51 C50 C53 118.7(8)
C46 C51 H51 119.3
C50 C51 C46 121.5(7)
C50 C51 H51 119.3
F1 C52 C48 112.5(6)
F2 C52 C48 112.8(6)
F2 C52 F1 106.2(6)
F3 C52 C48 112.6(6)
F3 C52 F1 105.5(6)
F3 C52 F2 106.7(6)
F4 C53 C50 115.7(10)
F4 C53 F5 107.4(10)
F4 C53 F6 103.6(11)
F5 C53 C50 112.7(10)
F6 C53 C50 115.6(9)
F6 C53 F5 100.3(9)
C55 C54 B1 118.1(6)
C59 C54 B1 126.2(6)
C59 C54 C55 115.1(6)
C54 C55 H55 118.7
C56 C55 C54 122.5(7)
C56 C55 H55 118.7
C55 C56 C57 120.8(7)
C55 C56 C60 120.0(7)
C57 C56 C60 119.1(7)
C56 C57 H57 121.0
C58 C57 C56 118.1(7)
C58 C57 H57 121.0
C57 C58 C59 121.3(6)
C57 C58 C61 117.7(6)
C59 C58 C61 121.0(6)
C54 C59 H59 118.9
C58 C59 C54 122.1(6)
C58 C59 H59 118.9
F7 C60 C56 112.0(7)
F8 C60 C56 112.5(7)
F8 C60 F7 103.9(8)
F9 C60 C56 114.8(8)
F9 C60 F7 105.2(7)
F9 C60 F8 107.6(8)
F10 C61 C58 113.4(6)
F10 C61 F11 106.0(6)
F10 C61 F12 105.4(6)
F11 C61 C58 113.2(6)
F11 C61 F12 105.5(5)
F12 C61 C58 112.7(6)
C63 C62 B1 121.8(6)
C67 C62 B1 122.8(6)
C67 C62 C63 115.1(6)
C62 C63 H63 118.8
C64 C63 C62 122.4(7)
C64 C63 H63 118.8
C63 C64 C68 119.6(9)
C65 C64 C63 121.1(7)
C65 C64 C68 119.3(9)
C64 C65 H65 120.5
C64 C65 C66 118.9(7)
C66 C65 H65 120.5
C65 C66 C67 119.5(7)
C65 C66 C69 121.1(7)
C67 C66 C69 119.3(7)
C62 C67 H67 118.5
C66 C67 C62 123.0(6)
C66 C67 H67 118.5
F13 C68 C64 111.7(10)
F14 C68 C64 112.5(13)
F14 C68 F13 97.8(12)
F15 C68 C64 112.4(13)
F15 C68 F13 116.9(14)
F15 C68 F14 104.3(11)
F16 C69 C66 113.8(7)
F16 C69 F17 106.9(7)
F16 C69 F18 106.7(7)
F17 C69 C66 112.7(7)
F18 C69 C66 111.7(7)
F18 C69 F17 104.3(7)
C71 C70 B1 124.6(6)
C71 C70 C75 115.3(6)
C75 C70 B1 119.8(6)
C70 C71 H71 119.0
C72 C71 C70 121.9(6)
C72 C71 H71 119.0
C71 C72 C76 120.7(6)
C73 C72 C71 121.8(6)
C73 C72 C76 117.5(7)
C72 C73 H73 121.3
C72 C73 C74 117.5(7)
C74 C73 H73 121.3
C73 C74 C77 118.4(7)
C75 C74 C73 121.1(6)
C75 C74 C77 120.5(6)
C70 C75 H75 118.8
C74 C75 C70 122.4(6)
C74 C75 H75 118.8
F19 C76 C72 113.8(7)
F19 C76 F20 105.3(6)
F19 C76 F21 107.4(6)
F20 C76 C72 112.8(6)
F20 C76 F21 104.1(6)
F21 C76 C72 112.7(6)
F22 C77 C74 117.8(8)
F22 C77 F23 108.0(11)
F22 C77 F24 100.8(12)
F23 C77 C74 114.0(8)
F24 C77 C74 114.9(8)
F24 C77 F23 98.9(9)

loop_
_geom_bond_atom_site_label_1
_geom_bond_atom_site_label_2
_geom_bond_distance
Os1 H1 1.6002
Os1 P1 2.3928(19)
Os1 P2 2.391(2)
Os1 C43 1.980(10)
Os1 C44 1.952(10)
Os1 C45 1.954(9)
P1 C1 1.824(7)
P1 C15 1.832(8)
P1 C29 1.814(7)
P2 C14 1.795(9)
P2 C28 1.776(9)
P2 C42 1.843(10)
O1 C43 1.112(10)
O2 C44 1.152(10)
O3 C45 1.125(9)
C1 H1A 0.9900
C1 H1B 0.9900
C1 C2 1.507(10)
C2 H2A 0.9900
C2 H2B 0.9900
C2 C3 1.516(10)
C3 H3A 0.9900
C3 H3B 0.9900
C3 C4 1.504(11)
C4 H4A 0.9900
C4 H4B 0.9900
C4 C5 1.522(11)
C5 H5A 0.9900
C5 H5B 0.9900
C5 C6 1.512(11)
C6 H6A 0.9900
C6 H6B 0.9900
C6 C7 1.520(10)
C7 H7A 0.9900
C7 H7B 0.9900
C7 C8 1.535(11)
C8 H8A 0.9900
C8 H8B 0.9900
C8 C9 1.521(11)
C9 H9A 0.9900
C9 H9B 0.9900
C9 C10 1.494(12)
C10 H10A 0.9900
C10 H10B 0.9900
C10 C11 1.514(12)
C11 H11A 0.9900
C11 H11B 0.9900
C11 C12 1.494(14)
C12 H12A 0.9900
C12 H12B 0.9900
C12 C13 1.519(14)
C13 H13A 0.9900
C13 H13B 0.9900
C13 C14 1.479(14)
C14 H14A 0.9900
C14 H14B 0.9900
C15 H15A 0.9900
C15 H15B 0.9900
C15 C16 1.530(13)
C16 H16A 0.9900
C16 H16B 0.9900
C16 C17 1.498(13)
C17 H17A 0.9900
C17 H17B 0.9900
C17 C18 1.211(16)
C18 H18A 0.9900
C18 H18B 0.9900
C18 C19 1.499(15)
C19 H19A 0.9900
C19 H19B 0.9900
C19 C20 1.465(18)
C20 H20A 0.9900
C20 H20B 0.9900
C20 C21 1.486(14)
C21 H21A 0.9900
C21 H21B 0.9900
C21 C22 1.593(14)
C22 H22A 0.9900
C22 H22B 0.9900
C22 C23 1.493(13)
C23 H23A 0.9900
C23 H23B 0.9900
C23 C24 1.529(14)
C24 H24A 0.9900
C24 H24B 0.9900
C24 C25 1.532(14)
C25 H25A 0.9900
C25 H25B 0.9900
C25 C26 1.499(14)
C26 H26A 0.9900
C26 H26B 0.9900
C26 C27 1.524(12)
C27 H27A 0.9900
C27 H27B 0.9900
C27 C28 1.505(12)
C28 H28A 0.9900
C28 H28B 0.9900
C29 H29A 0.9900
C29 H29B 0.9900
C29 C30 1.526(10)
C30 H30A 0.9900
C30 H30B 0.9900
C30 C31 1.504(11)
C31 H31A 0.9900
C31 H31B 0.9900
C31 C32 1.538(14)
C32 H32A 0.9900
C32 H32B 0.9900
C32 C33 1.441(16)
C33 H33A 0.9900
C33 H33B 0.9900
C33 C34 1.565(14)
C34 H34A 0.9900
C34 H34B 0.9900
C34 C35 1.72(2)
C35 H35A 0.9900
C35 H35B 0.9900
C35 C36 1.390(19)
C36 H36A 0.9900
C36 H36B 0.9900
C36 C37 1.67(2)
C37 H37A 0.9900
C37 H37B 0.9900
C37 C38 1.47(3)
C38 H38A 0.9900
C38 H38B 0.9900
C38 C39 1.54(3)
C39 H39A 0.9900
C39 H39B 0.9900
C39 C40 1.347(19)
C40 H40A 0.9900
C40 H40B 0.9900
C40 C41 1.496(18)
C41 H41A 0.9900
C41 H41B 0.9900
C41 C42 1.440(17)
C42 H42A 0.9900
C42 H42B 0.9900
B1 C46 1.646(10)
B1 C54 1.653(10)
B1 C62 1.632(10)
B1 C70 1.636(10)
C46 C47 1.405(9)
C46 C51 1.392(10)
C47 H47 0.9500
C47 C48 1.391(9)
C48 C49 1.385(11)
C48 C52 1.495(10)
C49 H49 0.9500
C49 C50 1.378(11)
C50 C51 1.391(10)
C50 C53 1.483(12)
C51 H51 0.9500
C52 F1 1.346(9)
C52 F2 1.343(8)
C52 F3 1.336(9)
C53 F4 1.285(13)
C53 F5 1.329(14)
C53 F6 1.312(13)
C54 C55 1.412(10)
C54 C59 1.409(9)
C55 H55 0.9500
C55 C56 1.375(10)
C56 C57 1.389(10)
C56 C60 1.507(11)
C57 H57 0.9500
C57 C58 1.380(10)
C58 C59 1.381(10)
C58 C61 1.491(10)
C59 H59 0.9500
C60 F7 1.348(10)
C60 F8 1.339(11)
C60 F9 1.290(11)
C61 F10 1.330(8)
C61 F11 1.347(8)
C61 F12 1.347(8)
C62 C63 1.400(10)
C62 C67 1.400(9)
C63 H63 0.9500
C63 C64 1.378(11)
C64 C65 1.370(12)
C64 C68 1.511(14)
C65 H65 0.9500
C65 C66 1.386(11)
C66 C67 1.389(10)
C66 C69 1.487(11)
C67 H67 0.9500
C68 F13 1.348(15)
C68 F14 1.340(17)
C68 F15 1.244(18)
C69 F16 1.314(9)
C69 F17 1.338(10)
C69 F18 1.334(10)
C70 C71 1.404(9)
C70 C75 1.414(9)
C71 H71 0.9500
C71 C72 1.396(10)
C72 C73 1.379(10)
C72 C76 1.492(10)
C73 H73 0.9500
C73 C74 1.394(10)
C74 C75 1.386(10)
C74 C77 1.489(10)
C75 H75 0.9500
C76 F19 1.326(9)
C76 F20 1.343(9)
C76 F21 1.344(9)
C77 F22 1.189(10)
C77 F23 1.260(11)
C77 F24 1.256(12)

loop_
_geom_torsion_atom_site_label_1
_geom_torsion_atom_site_label_2
_geom_torsion_atom_site_label_3
_geom_torsion_atom_site_label_4
_geom_torsion
Os1 P1 C1 C2 -66.3(6)
Os1 P1 C15 C16 -76.6(7)
Os1 P1 C29 C30 -61.2(7)
Os1 P2 C14 C13 67.3(9)
Os1 P2 C28 C27 78.5(7)
Os1 P2 C42 C41 67.9(10)
P1 C1 C2 C3 178.1(5)
P1 C15 C16 C17 -175.8(8)
P1 C29 C30 C31 -175.5(6)
C1 P1 C15 C16 50.4(7)
C1 P1 C29 C30 173.3(6)
C1 C2 C3 C4 168.3(7)
C2 C3 C4 C5 58.0(10)
C3 C4 C5 C6 58.9(10)
C4 C5 C6 C7 171.6(7)
C5 C6 C7 C8 -177.5(7)
C6 C7 C8 C9 -69.4(9)
C7 C8 C9 C10 -61.6(10)
C8 C9 C10 C11 -166.7(8)
C9 C10 C11 C12 -176.9(8)
C10 C11 C12 C13 74.4(13)
C11 C12 C13 C14 89.0(12)
C12 C13 C14 P2 -171.6(8)
C14 P2 C28 C27 -51.1(8)
C14 P2 C42 C41 -167.6(10)
C15 P1 C1 C2 165.9(6)
C15 P1 C29 C30 65.9(7)
C15 C16 C17 C18 -97.6(19)
C16 C17 C18 C19 -51(3)
C17 C18 C19 C20 151(2)
C18 C19 C20 C21 169.2(12)
C19 C20 C21 C22 64.8(15)
C20 C21 C22 C23 76.7(13)
C21 C22 C23 C24 -177.2(8)
C22 C23 C24 C25 -170.4(8)
C23 C24 C25 C26 -64.5(12)
C24 C25 C26 C27 -69.7(12)
C25 C26 C27 C28 177.6(8)
C26 C27 C28 P2 -170.4(7)
C28 P2 C14 C13 -163.4(8)
C28 P2 C42 C41 -59.0(11)
C29 P1 C1 C2 58.6(6)
C29 P1 C15 C16 157.8(7)
C29 C30 C31 C32 176.5(9)
C30 C31 C32 C33 44.7(18)
C31 C32 C33 C34 176.6(12)
C32 C33 C34 C35 177.7(13)
C33 C34 C35 C36 88.3(15)
C34 C35 C36 C37 -166.8(10)
C35 C36 C37 C38 72.4(19)
C36 C37 C38 C39 63(2)
C37 C38 C39 C40 173.6(16)
C38 C39 C40 C41 70(2)
C39 C40 C41 C42 154.9(19)
C40 C41 C42 P2 175.3(10)
C42 P2 C14 C13 -54.9(9)
C42 P2 C28 C27 -156.5(7)
B1 C46 C47 C48 177.2(6)
B1 C46 C51 C50 -176.4(7)
B1 C54 C55 C56 169.3(7)
B1 C54 C59 C58 -169.5(6)
B1 C62 C63 C64 173.0(8)
B1 C62 C67 C66 -172.9(7)
B1 C70 C71 C72 -174.4(6)
B1 C70 C75 C74 174.9(6)
C46 B1 C54 C55 -71.8(7)
C46 B1 C54 C59 98.6(7)
C46 B1 C62 C63 153.1(7)
C46 B1 C62 C67 -34.1(9)
C46 B1 C70 C71 -151.2(6)
C46 B1 C70 C75 36.6(8)
C46 C47 C48 C49 -0.6(11)
C46 C47 C48 C52 -179.6(7)
C47 C46 C51 C50 -0.5(10)
C47 C48 C49 C50 -0.7(11)
C47 C48 C52 F1 -40.7(9)
C47 C48 C52 F2 -160.9(6)
C47 C48 C52 F3 78.3(9)
C48 C49 C50 C51 1.4(11)
C48 C49 C50 C53 178.6(9)
C49 C48 C52 F1 140.3(7)
C49 C48 C52 F2 20.1(10)
C49 C48 C52 F3 -100.7(8)
C49 C50 C51 C46 -0.8(11)
C49 C50 C53 F4 -9.3(16)
C49 C50 C53 F5 114.8(10)
C49 C50 C53 F6 -130.7(10)
C51 C46 C47 C48 1.2(10)
C51 C50 C53 F4 167.9(10)
C51 C50 C53 F5 -67.9(12)
C51 C50 C53 F6 46.6(14)
C52 C48 C49 C50 178.3(7)
C53 C50 C51 C46 -178.0(8)
C54 B1 C46 C47 -87.9(7)
C54 B1 C46 C51 87.8(7)
C54 B1 C62 C63 37.1(9)
C54 B1 C62 C67 -150.1(6)
C54 B1 C70 C71 -33.1(9)
C54 B1 C70 C75 154.7(6)
C54 C55 C56 C57 2.0(11)
C54 C55 C56 C60 -179.1(7)
C55 C54 C59 C58 1.2(9)
C55 C56 C57 C58 -0.5(11)
C55 C56 C60 F7 28.6(12)
C55 C56 C60 F8 145.2(8)
C55 C56 C60 F9 -91.3(10)
C56 C57 C58 C59 -0.5(10)
C56 C57 C58 C61 -179.9(6)
C57 C56 C60 F7 -152.5(7)
C57 C56 C60 F8 -35.8(12)
C57 C56 C60 F9 87.7(10)
C57 C58 C59 C54 0.2(10)
C57 C58 C61 F10 71.8(8)
C57 C58 C61 F11 -48.9(8)
C57 C58 C61 F12 -168.5(6)
C59 C54 C55 C56 -2.2(10)
C59 C58 C61 F10 -107.5(7)
C59 C58 C61 F11 131.8(7)
C59 C58 C61 F12 12.2(9)
C60 C56 C57 C58 -179.5(7)
C61 C58 C59 C54 179.5(6)
C62 B1 C46 C47 151.5(6)
C62 B1 C46 C51 -32.7(9)
C62 B1 C54 C55 49.7(8)
C62 B1 C54 C59 -139.8(6)
C62 B1 C70 C71 88.0(7)
C62 B1 C70 C75 -84.2(7)
C62 C63 C64 C65 0.3(15)
C62 C63 C64 C68 -178.4(11)
C63 C62 C67 C66 0.3(11)
C63 C64 C65 C66 -0.2(15)
C63 C64 C68 F13 -36(2)
C63 C64 C68 F14 -145.1(11)
C63 C64 C68 F15 97.5(14)
C64 C65 C66 C67 0.2(13)
C64 C65 C66 C69 179.3(9)
C65 C64 C68 F13 145.1(13)
C65 C64 C68 F14 36.2(17)
C65 C64 C68 F15 -81.2(17)
C65 C66 C67 C62 -0.3(12)
C65 C66 C69 F16 8.1(12)
C65 C66 C69 F17 130.1(9)
C65 C66 C69 F18 -112.8(9)
C67 C62 C63 C64 -0.3(12)
C67 C66 C69 F16 -172.8(7)
C67 C66 C69 F17 -50.8(10)
C67 C66 C69 F18 66.3(10)
C68 C64 C65 C66 178.5(11)
C69 C66 C67 C62 -179.4(7)
C70 B1 C46 C47 37.3(9)
C70 B1 C46 C51 -147.0(6)
C70 B1 C54 C55 165.6(6)
C70 B1 C54 C59 -23.9(9)
C70 B1 C62 C63 -86.9(8)
C70 B1 C62 C67 85.9(7)
C70 C71 C72 C73 -0.3(11)
C70 C71 C72 C76 -176.7(6)
C71 C70 C75 C74 2.0(10)
C71 C72 C73 C74 2.6(11)
C71 C72 C76 F19 -18.3(10)
C71 C72 C76 F20 -138.1(7)
C71 C72 C76 F21 104.3(8)
C72 C73 C74 C75 -2.5(11)
C72 C73 C74 C77 175.9(7)
C73 C72 C76 F19 165.2(7)
C73 C72 C76 F20 45.3(10)
C73 C72 C76 F21 -72.2(9)
C73 C74 C75 C70 0.2(11)
C73 C74 C77 F22 1.0(17)
C73 C74 C77 F23 129.1(10)
C73 C74 C77 F24 -117.7(11)
C75 C70 C71 C72 -1.9(10)
C75 C74 C77 F22 179.4(13)
C75 C74 C77 F23 -52.5(12)
C75 C74 C77 F24 60.7(13)
C76 C72 C73 C74 179.0(7)
C77 C74 C75 C70 -178.2(7)
